data_2019281
loop_
_publ_author_name
'Santiso-Quinones, Gustavo'
'Rodriguez-Lugo, Rafael'
'Sacchetti, Vittorio'
'Gr\"utzmacher, Hansj\"org'

_publ_section_title
;
 Ru^II^--hydride--<i>trop</i> complexes: X-ray single-crystal
 determination and quantum-chemical calculations
;
_journal_issue 12
_journal_name_full 'Acta Crystallographica Section C'
_journal_page_first 1421
_journal_page_last 1426
_journal_paper_doi 10.1107/S0108270113024505
_journal_volume 69
_journal_year 2013
_chemical_formula_iupac '[Ru H2 (C21 H18 N2) (C18 H15 P)], C4 H8 O'
_chemical_formula_moiety 'C39 H35 N2 P Ru, C4 H8 O'
_chemical_formula_sum 'C43 H43 N2 O P Ru'
_chemical_formula_weight 735.83
_chemical_name_common
;
(S)-[Ru^II^(H)~2~(N-(pyridine-2-ylmethyl)(tropNH)(PPh~3~)].THF
;
_chemical_name_systematic
'Dihydrido[(\h-10,11)-(<i>SR</i>)<i>N</i>-(pyridine-2-ylmethyl-\k<i>N</i>)-5<i>H</i>-dibenzo[<i>a</i>,<i>d</i>]cyclohepten-5-amine](triphenylphosphane-\k<i>P</i>)ruthenium(II) tetrahydrofuran monosolvate'
_space_group_IT_number 2
_symmetry_cell_setting triclinic
_symmetry_space_group_name_Hall '-P 1'
_symmetry_space_group_name_H-M 'P -1'
_atom_sites_solution_hydrogens geom
_atom_sites_solution_primary direct
_atom_sites_solution_secondary difmap
_audit_creation_method SHELXL-97
_cell_angle_alpha 108.6590(10)
_cell_angle_beta 92.2970(10)
_cell_angle_gamma 99.0400(10)
_cell_formula_units_Z 2
_cell_length_a 10.6656(8)
_cell_length_b 11.8605(9)
_cell_length_c 14.6067(11)
_cell_measurement_reflns_used 7529
_cell_measurement_temperature 100(2)
_cell_measurement_theta_max 27.10
_cell_measurement_theta_min 2.33
_cell_volume 1720.8(2)
_computing_cell_refinement 'SAINT (Bruker, 2008)'
_computing_data_collection 'APEX2 (Bruker, 2008)'
_computing_data_reduction 'SAINT (Bruker, 2008)'
_computing_molecular_graphics 'SHELXTL (Sheldrick, 2008)'
_computing_publication_material 'SHELXTL (Sheldrick, 2008)'
_computing_structure_refinement 'SHELXL97 (Sheldrick, 2008)'
_computing_structure_solution 'SHELXS97 (Sheldrick, 2008)'
_diffrn_ambient_temperature 100(2)
_diffrn_measured_fraction_theta_full 0.991
_diffrn_measured_fraction_theta_max 0.991
_diffrn_measurement_device_type 'Bruker APEXII CCD'
_diffrn_measurement_method '\f and \w scans'
_diffrn_radiation_monochromator graphite
_diffrn_radiation_source 'fine-focus sealed tube'
_diffrn_radiation_type MoK\a
_diffrn_radiation_wavelength 0.71073
_diffrn_reflns_av_R_equivalents 0.0267
_diffrn_reflns_av_sigmaI/netI 0.0447
_diffrn_reflns_limit_h_max 13
_diffrn_reflns_limit_h_min -11
_diffrn_reflns_limit_k_max 15
_diffrn_reflns_limit_k_min -15
_diffrn_reflns_limit_l_max 18
_diffrn_reflns_limit_l_min -18
_diffrn_reflns_number 14969
_diffrn_reflns_theta_full 27.10
_diffrn_reflns_theta_max 27.10
_diffrn_reflns_theta_min 1.48
_exptl_absorpt_coefficient_mu 0.540
_exptl_absorpt_correction_T_max 0.9787
_exptl_absorpt_correction_T_min 0.9302
_exptl_absorpt_correction_type multi-scan
_exptl_absorpt_process_details '(SADABS; Bruker, 2008)'
_exptl_crystal_colour yellow
_exptl_crystal_density_diffrn 1.420
_exptl_crystal_density_method 'not measured'
_exptl_crystal_description 'rectangular block'
_exptl_crystal_F_000 764
_exptl_crystal_size_max 0.14
_exptl_crystal_size_mid 0.10
_exptl_crystal_size_min 0.04
_refine_diff_density_max 0.650
_refine_diff_density_min -0.505
_refine_ls_extinction_method none
_refine_ls_goodness_of_fit_ref 1.033
_refine_ls_hydrogen_treatment mixed
_refine_ls_matrix_type full
_refine_ls_number_parameters 581
_refine_ls_number_reflns 7529
_refine_ls_number_restraints 0
_refine_ls_restrained_S_all 1.033
_refine_ls_R_factor_all 0.0418
_refine_ls_R_factor_gt 0.0320
_refine_ls_shift/su_max 0.001
_refine_ls_shift/su_mean 0.000
_refine_ls_structure_factor_coef Fsqd
_refine_ls_weighting_details 'calc w=1/[\s^2^(Fo^2^)+(0.0330P)^2^+0.7263P] where P=(Fo^2^+2Fc^2^)/3'
_refine_ls_weighting_scheme calc
_refine_ls_wR_factor_gt 0.0702
_refine_ls_wR_factor_ref 0.0743
_reflns_number_gt 6442
_reflns_number_total 7529
_reflns_threshold_expression I>2sigma(I)
_cod_data_source_file fa3321.cif
_cod_data_source_block I
_cod_database_code 2019281

loop_
_symmetry_equiv_pos_as_xyz
'x, y, z'
'-x, -y, -z'

loop_
_atom_site_type_symbol
_atom_site_label
_atom_site_fract_x
_atom_site_fract_y
_atom_site_fract_z
_atom_site_U_iso_or_equiv
_atom_site_adp_type
_atom_site_calc_flag
_atom_site_refinement_flags
_atom_site_occupancy
_atom_site_symmetry_multiplicity
Ru Ru1 0.631100(18) 0.556741(15) 0.162105(13) 0.01269(6) Uani d . 1 1
H H0A 0.495(2) 0.582(2) 0.1487(17) 0.018(6) Uiso d . 1 1
H H0B 0.627(2) 0.630(2) 0.0801(17) 0.017(6) Uiso d . 1 1
P P1 0.66615(6) 0.74334(5) 0.27007(4) 0.01352(12) Uani d . 1 1
N N1 0.58675(19) 0.39229(16) 0.03845(14) 0.0163(4) Uani d . 1 1
H H1A 0.522(2) 0.399(2) -0.0026(17) 0.013(6) Uiso d . 1 1
N N2 0.82235(18) 0.51983(16) 0.13147(13) 0.0151(4) Uani d . 1 1
C C1 0.5437(2) 0.2754(2) 0.05666(17) 0.0189(5) Uani d . 1 1
C C2 0.4208(2) 0.2774(2) 0.10409(17) 0.0199(5) Uani d . 1 1
C C3 0.4107(2) 0.3672(2) 0.19215(17) 0.0194(5) Uani d . 1 1
C C4 0.5180(2) 0.4641(2) 0.24555(17) 0.0175(5) Uani d . 1 1
C C5 0.6441(2) 0.4439(2) 0.25731(16) 0.0165(5) Uani d . 1 1
C C6 0.6919(2) 0.3312(2) 0.21052(16) 0.0174(5) Uani d . 1 1
C C7 0.6483(2) 0.2508(2) 0.11640(17) 0.0182(5) Uani d . 1 1
C C8 0.7037(2) 0.1490(2) 0.07650(18) 0.0216(5) Uani d . 1 1
H H8 0.6741 0.0960 0.0127 0.026 Uiso calc R 1 1
C C9 0.8013(2) 0.1239(2) 0.1283(2) 0.0242(5) Uani d . 1 1
C C10 0.8445(2) 0.2013(2) 0.22150(19) 0.0236(5) Uani d . 1 1
C C11 0.7908(2) 0.3037(2) 0.26147(18) 0.0207(5) Uani d . 1 1
C C12 0.3166(3) 0.1854(2) 0.0599(2) 0.0241(5) Uani d . 1 1
C C13 0.2029(3) 0.1800(2) 0.1021(2) 0.0305(6) Uani d . 1 1
C C14 0.1914(3) 0.2690(2) 0.1885(2) 0.0288(6) Uani d . 1 1
H H14 0.1135 0.2664 0.2178 0.035 Uiso calc R 1 1
C C15 0.2935(2) 0.3617(2) 0.23227(19) 0.0232(5) Uani d . 1 1
C C16 0.7005(2) 0.3871(2) -0.01692(16) 0.0191(5) Uani d . 1 1
H H16A 0.6992 0.4397 -0.0575 0.023 Uiso calc R 1 1
H H16B 0.6970 0.3032 -0.0608 0.023 Uiso calc R 1 1
C C17 0.8220(2) 0.4267(2) 0.04836(16) 0.0171(5) Uani d . 1 1
C C18 0.9295(2) 0.3750(2) 0.02375(18) 0.0208(5) Uani d . 1 1
C C19 1.0411(3) 0.4197(2) 0.08417(19) 0.0236(5) Uani d . 1 1
C C20 1.0422(3) 0.5157(2) 0.16880(19) 0.0239(5) Uani d . 1 1
C C21 0.9320(2) 0.5625(2) 0.19006(17) 0.0196(5) Uani d . 1 1
C C22 0.8191(2) 0.84296(19) 0.27186(16) 0.0162(5) Uani d . 1 1
C C23 0.8733(2) 0.8325(2) 0.18469(18) 0.0192(5) Uani d . 1 1
C C24 0.9852(2) 0.9087(2) 0.1823(2) 0.0235(5) Uani d . 1 1
C C25 1.0463(2) 0.9953(2) 0.2677(2) 0.0247(6) Uani d . 1 1
C C26 0.9948(2) 1.0053(2) 0.3535(2) 0.0252(6) Uani d . 1 1
C C27 0.8813(2) 0.9308(2) 0.35653(18) 0.0216(5) Uani d . 1 1
C C28 0.5505(2) 0.83598(19) 0.25035(15) 0.0163(5) Uani d . 1 1
C C29 0.5848(3) 0.9373(2) 0.22255(17) 0.0211(5) Uani d . 1 1
C C30 0.4913(3) 0.9973(2) 0.19917(18) 0.0251(6) Uani d . 1 1
C C31 0.3645(3) 0.9581(2) 0.20540(17) 0.0236(5) Uani d . 1 1
C C32 0.3296(3) 0.8601(2) 0.23671(17) 0.0222(5) Uani d . 1 1
C C33 0.4213(2) 0.7986(2) 0.25706(16) 0.0181(5) Uani d . 1 1
C C34 0.6616(2) 0.76769(19) 0.40121(15) 0.0153(5) Uani d . 1 1
C C35 0.7375(2) 0.7082(2) 0.44333(17) 0.0188(5) Uani d . 1 1
C C36 0.7334(3) 0.7166(2) 0.53980(18) 0.0239(5) Uani d . 1 1
C C37 0.6550(3) 0.7870(2) 0.59683(18) 0.0251(6) Uani d . 1 1
C C38 0.5832(3) 0.8505(2) 0.55783(18) 0.0246(5) Uani d . 1 1
C C39 0.5865(2) 0.8410(2) 0.46076(17) 0.0207(5) Uani d . 1 1
H H1 0.523(2) 0.212(2) -0.0025(19) 0.019(6) Uiso d . 1 1
H H4 0.493(2) 0.520(2) 0.3014(18) 0.017(6) Uiso d . 1 1
H H5 0.688(2) 0.489(2) 0.3162(18) 0.014(6) Uiso d . 1 1
H H9 0.839(2) 0.054(2) 0.1026(18) 0.021(7) Uiso d . 1 1
H H10 0.914(2) 0.185(2) 0.2581(18) 0.019(7) Uiso d . 1 1
H H11 0.825(2) 0.353(2) 0.3230(19) 0.019(7) Uiso d . 1 1
H H12 0.322(3) 0.128(3) 0.004(2) 0.029(8) Uiso d . 1 1
H H13 0.129(3) 0.118(3) 0.067(2) 0.035(8) Uiso d . 1 1
H H15 0.287(2) 0.420(2) 0.2909(19) 0.020(7) Uiso d . 1 1
H H18 0.924(3) 0.313(2) -0.032(2) 0.024(7) Uiso d . 1 1
H H19 1.119(2) 0.383(2) 0.0662(17) 0.018(6) Uiso d . 1 1
H H20 1.113(3) 0.548(3) 0.212(2) 0.031(8) Uiso d . 1 1
H H21 0.927(2) 0.624(2) 0.2461(18) 0.016(6) Uiso d . 1 1
H H23 0.829(3) 0.775(2) 0.1293(19) 0.023(7) Uiso d . 1 1
H H24 1.017(2) 0.901(2) 0.1245(19) 0.019(7) Uiso d . 1 1
H H25 1.123(3) 1.044(3) 0.266(2) 0.030(8) Uiso d . 1 1
H H26 1.035(3) 1.062(3) 0.409(2) 0.028(7) Uiso d . 1 1
H H27 0.846(2) 0.936(2) 0.4104(19) 0.016(7) Uiso d . 1 1
H H29 0.671(3) 0.966(2) 0.221(2) 0.027(7) Uiso d . 1 1
H H30 0.518(3) 1.066(3) 0.185(2) 0.031(8) Uiso d . 1 1
H H31 0.300(2) 0.998(2) 0.1864(18) 0.020(7) Uiso d . 1 1
H H32 0.243(3) 0.833(2) 0.2433(18) 0.019(7) Uiso d . 1 1
H H33 0.398(2) 0.728(2) 0.2753(17) 0.014(6) Uiso d . 1 1
H H35 0.795(2) 0.663(2) 0.4048(18) 0.017(6) Uiso d . 1 1
H H36 0.784(2) 0.673(2) 0.5622(17) 0.015(6) Uiso d . 1 1
H H37 0.650(3) 0.792(2) 0.658(2) 0.029(8) Uiso d . 1 1
H H38 0.522(3) 0.901(3) 0.599(2) 0.034(8) Uiso d . 1 1
H H39 0.536(2) 0.882(2) 0.4345(18) 0.018(6) Uiso d . 1 1
O O50 0.1786(2) 0.56630(18) 0.46745(18) 0.0478(6) Uani d . 1 1
C C50 0.0695(3) 0.6139(3) 0.4501(3) 0.0410(7) Uani d . 1 1
C C51 0.1173(3) 0.7337(3) 0.4361(2) 0.0376(7) Uani d . 1 1
C C52 0.2422(3) 0.7769(2) 0.5012(2) 0.0341(6) Uani d . 1 1
H H52A 0.3025 0.8335 0.4796 0.041 Uiso calc R 1 1
H H52B 0.2279 0.8167 0.5697 0.041 Uiso calc R 1 1
C C53 0.2901(3) 0.6592(3) 0.4878(3) 0.0368(7) Uani d . 1 1
H H50A 0.011(3) 0.555(3) 0.394(2) 0.050(10) Uiso d . 1 1
H H50B 0.016(3) 0.626(3) 0.509(2) 0.046(9) Uiso d . 1 1
H H51A 0.061(3) 0.785(3) 0.453(2) 0.048(10) Uiso d . 1 1
H H51B 0.138(3) 0.717(3) 0.365(3) 0.059(11) Uiso d . 1 1
H H53A 0.351(3) 0.640(3) 0.430(2) 0.054(10) Uiso d . 1 1
H H53B 0.339(3) 0.657(3) 0.545(2) 0.040(9) Uiso d . 1 1

loop_
_atom_site_aniso_label
_atom_site_aniso_U_11
_atom_site_aniso_U_22
_atom_site_aniso_U_33
_atom_site_aniso_U_12
_atom_site_aniso_U_13
_atom_site_aniso_U_23
Ru1 0.01373(10) 0.01091(9) 0.01306(9) 0.00259(7) -0.00078(6) 0.00352(6)
P1 0.0143(3) 0.0121(3) 0.0135(3) 0.0025(2) 0.0000(2) 0.0035(2)
N1 0.0191(11) 0.0135(9) 0.0156(9) 0.0043(8) -0.0028(8) 0.0038(7)
N2 0.0166(10) 0.0148(9) 0.0146(9) 0.0033(8) 0.0011(8) 0.0056(7)
C1 0.0215(13) 0.0116(11) 0.0211(12) 0.0026(9) -0.0033(10) 0.0026(9)
C2 0.0203(13) 0.0153(11) 0.0264(13) 0.0023(10) -0.0040(10) 0.0112(9)
C3 0.0203(13) 0.0173(11) 0.0245(12) 0.0026(10) -0.0028(10) 0.0132(9)
C4 0.0204(13) 0.0160(11) 0.0184(11) 0.0047(10) 0.0030(10) 0.0080(9)
C5 0.0200(12) 0.0153(11) 0.0147(11) 0.0014(9) -0.0011(9) 0.0066(9)
C6 0.0186(12) 0.0151(11) 0.0208(12) 0.0011(9) 0.0023(9) 0.0100(9)
C7 0.0180(12) 0.0128(11) 0.0253(12) 0.0013(9) -0.0004(10) 0.0092(9)
C8 0.0219(13) 0.0165(11) 0.0268(13) 0.0031(10) 0.0022(10) 0.0078(10)
C9 0.0197(13) 0.0188(12) 0.0384(15) 0.0064(10) 0.0050(11) 0.0137(11)
C10 0.0177(13) 0.0232(13) 0.0370(15) 0.0049(10) 0.0022(11) 0.0189(11)
C11 0.0205(13) 0.0191(12) 0.0239(13) 0.0022(10) -0.0002(10) 0.0100(10)
C12 0.0242(14) 0.0176(12) 0.0304(14) 0.0008(10) -0.0059(11) 0.0104(11)
C13 0.0245(15) 0.0236(13) 0.0462(17) -0.0032(11) -0.0081(13) 0.0202(12)
C14 0.0170(13) 0.0341(15) 0.0442(16) 0.0012(11) 0.0015(12) 0.0270(13)
C15 0.0224(14) 0.0229(13) 0.0296(14) 0.0055(11) 0.0011(11) 0.0157(11)
C16 0.0201(13) 0.0202(12) 0.0157(11) 0.0067(10) 0.0013(9) 0.0027(9)
C17 0.0183(12) 0.0163(11) 0.0186(11) 0.0041(9) 0.0040(9) 0.0078(9)
C18 0.0250(14) 0.0183(12) 0.0215(12) 0.0100(10) 0.0075(10) 0.0064(10)
C19 0.0229(14) 0.0263(13) 0.0303(14) 0.0125(11) 0.0079(11) 0.0167(11)
C20 0.0188(13) 0.0256(13) 0.0286(13) 0.0049(11) -0.0025(11) 0.0110(11)
C21 0.0225(13) 0.0173(11) 0.0190(12) 0.0045(10) -0.0006(10) 0.0058(9)
C22 0.0147(12) 0.0128(10) 0.0219(12) 0.0043(9) -0.0001(9) 0.0060(9)
C23 0.0195(13) 0.0155(11) 0.0219(12) 0.0045(10) 0.0017(10) 0.0047(9)
C24 0.0216(14) 0.0204(12) 0.0339(15) 0.0092(10) 0.0110(11) 0.0128(11)
C25 0.0127(12) 0.0178(12) 0.0449(16) 0.0012(10) 0.0022(11) 0.0132(11)
C26 0.0200(13) 0.0194(12) 0.0330(14) -0.0009(10) -0.0053(11) 0.0071(11)
C27 0.0214(13) 0.0201(12) 0.0230(13) 0.0019(10) -0.0001(11) 0.0080(10)
C28 0.0192(12) 0.0156(11) 0.0117(10) 0.0057(9) -0.0004(9) 0.0002(8)
C29 0.0236(14) 0.0199(12) 0.0223(12) 0.0077(11) 0.0066(10) 0.0082(10)
C30 0.0365(16) 0.0210(13) 0.0243(13) 0.0143(12) 0.0085(11) 0.0115(10)
C31 0.0282(15) 0.0284(13) 0.0171(12) 0.0177(12) 0.0030(10) 0.0056(10)
C32 0.0200(14) 0.0238(13) 0.0198(12) 0.0077(11) -0.0004(10) 0.0015(10)
C33 0.0208(13) 0.0156(11) 0.0156(11) 0.0029(10) -0.0005(9) 0.0024(9)
C34 0.0158(12) 0.0145(11) 0.0130(10) 0.0004(9) -0.0011(9) 0.0023(8)
C35 0.0194(13) 0.0164(11) 0.0183(11) 0.0028(10) -0.0002(10) 0.0030(9)
C36 0.0292(15) 0.0207(12) 0.0211(12) 0.0041(11) -0.0063(11) 0.0073(10)
C37 0.0311(15) 0.0273(13) 0.0158(12) 0.0018(11) -0.0004(11) 0.0074(10)
C38 0.0255(14) 0.0279(13) 0.0183(12) 0.0074(11) 0.0023(10) 0.0037(10)
C39 0.0213(13) 0.0226(12) 0.0186(12) 0.0068(10) -0.0014(10) 0.0063(9)
O50 0.0322(12) 0.0308(11) 0.0800(17) 0.0036(10) 0.0002(12) 0.0191(11)
C50 0.0301(17) 0.0452(19) 0.050(2) 0.0003(14) 0.0010(15) 0.0222(16)
C51 0.0360(18) 0.0386(17) 0.0389(17) 0.0052(14) -0.0003(14) 0.0147(14)
C52 0.0319(16) 0.0296(15) 0.0373(16) 0.0043(12) 0.0042(13) 0.0067(12)
C53 0.0253(16) 0.0351(16) 0.0500(19) 0.0060(13) 0.0071(14) 0.0135(14)

loop_
_atom_type_symbol
_atom_type_description
_atom_type_scat_dispersion_real
_atom_type_scat_dispersion_imag
_atom_type_scat_source
C C 0.0033 0.0016 'International Tables Vol C Tables 4.2.6.8 and 6.1.1.4'
H H 0.0000 0.0000 'International Tables Vol C Tables 4.2.6.8 and 6.1.1.4'
N N 0.0061 0.0033 'International Tables Vol C Tables 4.2.6.8 and 6.1.1.4'
O O 0.0106 0.0060 'International Tables Vol C Tables 4.2.6.8 and 6.1.1.4'
P P 0.1023 0.0942 'International Tables Vol C Tables 4.2.6.8 and 6.1.1.4'
Ru Ru -1.2594 0.8363 'International Tables Vol C Tables 4.2.6.8 and 6.1.1.4'

loop_
_geom_angle_atom_site_label_1
_geom_angle_atom_site_label_2
_geom_angle_atom_site_label_3
_geom_angle
N1 Ru1 C4 88.51(8)
N1 Ru1 N2 79.07(7)
C4 Ru1 N2 119.90(8)
N1 Ru1 C5 88.72(8)
C4 Ru1 C5 37.51(9)
N2 Ru1 C5 83.22(8)
N1 Ru1 P1 169.19(5)
C4 Ru1 P1 98.62(6)
N2 Ru1 P1 103.99(5)
C5 Ru1 P1 101.89(6)
N1 Ru1 H0A 90.3(9)
C4 Ru1 H0A 75.0(9)
N2 Ru1 H0A 161.0(9)
C5 Ru1 H0A 112.5(9)
P1 Ru1 H0A 83.8(9)
N1 Ru1 H0B 85.8(8)
C4 Ru1 H0B 145.2(8)
N2 Ru1 H0B 92.7(8)
C5 Ru1 H0B 173.7(8)
P1 Ru1 H0B 83.8(8)
H0A Ru1 H0B 70.7(12)
C28 P1 C34 101.18(10)
C28 P1 C22 101.04(10)
C34 P1 C22 100.19(10)
C28 P1 Ru1 113.02(7)
C34 P1 Ru1 120.84(7)
C22 P1 Ru1 117.54(7)
C16 N1 C1 111.31(18)
C16 N1 Ru1 106.40(13)
C1 N1 Ru1 118.21(14)
C16 N1 H1A 105.3(15)
C1 N1 H1A 105.4(15)
Ru1 N1 H1A 109.5(15)
C21 N2 C17 117.5(2)
C21 N2 Ru1 128.75(16)
C17 N2 Ru1 112.71(15)
N1 C1 C2 110.79(18)
N1 C1 C7 109.71(19)
C2 C1 C7 112.1(2)
N1 C1 H1 110.1(15)
C2 C1 H1 104.2(16)
C7 C1 H1 109.8(15)
C12 C2 C3 120.0(2)
C12 C2 C1 118.6(2)
C3 C2 C1 121.4(2)
C15 C3 C2 117.9(2)
C15 C3 C4 118.8(2)
C2 C3 C4 123.3(2)
C5 C4 C3 123.1(2)
C5 C4 Ru1 73.63(14)
C3 C4 Ru1 117.31(16)
C5 C4 H4 113.9(15)
C3 C4 H4 111.8(15)
Ru1 C4 H4 111.7(15)
C4 C5 C6 126.7(2)
C4 C5 Ru1 68.86(13)
C6 C5 Ru1 113.71(15)
C4 C5 H5 114.3(15)
C6 C5 H5 113.4(15)
Ru1 C5 H5 110.6(15)
C11 C6 C7 117.4(2)
C11 C6 C5 118.1(2)
C7 C6 C5 124.5(2)
C8 C7 C6 120.3(2)
C8 C7 C1 119.3(2)
C6 C7 C1 120.5(2)
C9 C8 C7 121.1(2)
C9 C8 H8 119.4
C7 C8 H8 119.4
C8 C9 C10 119.5(2)
C8 C9 H9 122.1(15)
C10 C9 H9 118.4(15)
C9 C10 C11 119.8(2)
C9 C10 H10 120.0(15)
C11 C10 H10 120.1(15)
C10 C11 C6 121.9(2)
C10 C11 H11 115.9(16)
C6 C11 H11 122.2(16)
C13 C12 C2 121.1(3)
C13 C12 H12 118.6(19)
C2 C12 H12 120.3(19)
C12 C13 C14 119.3(3)
C12 C13 H13 119.2(17)
C14 C13 H13 121.1(17)
C15 C14 C13 120.0(3)
C15 C14 H14 120.0
C13 C14 H14 120.0
C14 C15 C3 121.5(3)
C14 C15 H15 120.1(17)
C3 C15 H15 118.2(17)
N1 C16 C17 112.02(18)
N1 C16 H16A 109.2
C17 C16 H16A 109.2
N1 C16 H16B 109.2
C17 C16 H16B 109.2
H16A C16 H16B 107.9
N2 C17 C18 122.0(2)
N2 C17 C16 115.60(19)
C18 C17 C16 122.3(2)
C19 C18 C17 119.8(2)
C19 C18 H18 121.4(17)
C17 C18 H18 118.7(18)
C18 C19 C20 118.3(2)
C18 C19 H19 120.1(14)
C20 C19 H19 121.6(14)
C21 C20 C19 119.3(2)
C21 C20 H20 119.0(18)
C19 C20 H20 121.7(18)
N2 C21 C20 123.0(2)
N2 C21 H21 114.1(16)
C20 C21 H21 122.9(16)
C27 C22 C23 118.2(2)
C27 C22 P1 122.76(19)
C23 C22 P1 118.98(17)
C24 C23 C22 120.8(2)
C24 C23 H23 122.7(17)
C22 C23 H23 116.5(17)
C23 C24 C25 120.1(2)
C23 C24 H24 118.7(17)
C25 C24 H24 121.2(17)
C26 C25 C24 119.6(2)
C26 C25 H25 120.8(18)
C24 C25 H25 119.6(17)
C25 C26 C27 120.8(2)
C25 C26 H26 119.2(18)
C27 C26 H26 119.9(18)
C26 C27 C22 120.4(2)
C26 C27 H27 122.5(17)
C22 C27 H27 117.1(17)
C29 C28 C33 118.0(2)
C29 C28 P1 122.88(19)
C33 C28 P1 118.98(17)
C28 C29 C30 120.5(2)
C28 C29 H29 119.6(17)
C30 C29 H29 119.9(17)
C31 C30 C29 120.5(2)
C31 C30 H30 121.5(18)
C29 C30 H30 117.8(19)
C30 C31 C32 119.5(2)
C30 C31 H31 119.9(15)
C32 C31 H31 120.6(15)
C33 C32 C31 120.1(2)
C33 C32 H32 118.8(16)
C31 C32 H32 121.1(16)
C32 C33 C28 121.4(2)
C32 C33 H33 120.8(15)
C28 C33 H33 117.8(15)
C39 C34 C35 117.8(2)
C39 C34 P1 124.25(17)
C35 C34 P1 117.91(17)
C36 C35 C34 121.1(2)
C36 C35 H35 120.2(15)
C34 C35 H35 118.7(15)
C35 C36 C37 120.0(2)
C35 C36 H36 116.4(15)
C37 C36 H36 123.6(15)
C38 C37 C36 119.9(2)
C38 C37 H37 119.2(18)
C36 C37 H37 120.9(18)
C37 C38 C39 120.0(2)
C37 C38 H38 120.6(16)
C39 C38 H38 119.3(16)
C38 C39 C34 121.1(2)
C38 C39 H39 119.6(15)
C34 C39 H39 119.3(15)
C50 O50 C53 109.5(2)
O50 C50 C51 106.9(3)
O50 C50 H50A 111.4(19)
C51 C50 H50A 113.2(19)
O50 C50 H50B 110.0(18)
C51 C50 H50B 110.4(18)
H50A C50 H50B 105(3)
C50 C51 C52 101.7(2)
C50 C51 H51A 112(2)
C52 C51 H51A 113(2)
C50 C51 H51B 108.4(19)
C52 C51 H51B 108(2)
H51A C51 H51B 113(3)
C53 C52 C51 102.0(2)
C53 C52 H52A 111.4
C51 C52 H52A 111.4
C53 C52 H52B 111.4
C51 C52 H52B 111.4
H52A C52 H52B 109.2
O50 C53 C52 106.3(2)
O50 C53 H53A 110.8(18)
C52 C53 H53A 111.9(18)
O50 C53 H53B 107.3(18)
C52 C53 H53B 114.6(18)
H53A C53 H53B 106(3)

loop_
_geom_bond_atom_site_label_1
_geom_bond_atom_site_label_2
_geom_bond_distance
Ru1 N1 2.1629(18)
Ru1 C4 2.169(2)
Ru1 N2 2.1866(19)
Ru1 C5 2.231(2)
Ru1 P1 2.2325(6)
Ru1 H0A 1.54(2)
Ru1 H0B 1.69(2)
P1 C28 1.847(2)
P1 C34 1.847(2)
P1 C22 1.852(2)
N1 C16 1.484(3)
N1 C1 1.500(3)
N1 H1A 0.92(2)
N2 C21 1.346(3)
N2 C17 1.354(3)
C1 C2 1.507(3)
C1 C7 1.509(3)
C1 H1 0.94(3)
C2 C12 1.397(3)
C2 C3 1.404(3)
C3 C15 1.403(4)
C3 C4 1.477(3)
C4 C5 1.416(3)
C4 H4 0.95(2)
C5 C6 1.473(3)
C5 H5 0.92(2)
C6 C11 1.405(3)
C6 C7 1.410(3)
C7 C8 1.396(3)
C8 C9 1.386(3)
C8 H8 0.9500
C9 C10 1.387(4)
C9 H9 0.95(3)
C10 C11 1.391(3)
C10 H10 0.98(3)
C11 H11 0.93(3)
C12 C13 1.384(4)
C12 H12 0.89(3)
C13 C14 1.387(4)
C13 H13 0.98(3)
C14 C15 1.386(4)
C14 H14 0.9500
C15 H15 0.93(3)
C16 C17 1.493(3)
C16 H16A 0.9900
C16 H16B 0.9900
C17 C18 1.391(3)
C18 C19 1.377(4)
C18 H18 0.90(3)
C19 C20 1.386(4)
C19 H19 1.01(3)
C20 C21 1.382(4)
C20 H20 0.91(3)
C21 H21 0.92(2)
C22 C27 1.396(3)
C22 C23 1.397(3)
C23 C24 1.388(3)
C23 H23 0.93(3)
C24 C25 1.392(4)
C24 H24 0.90(3)
C25 C26 1.367(4)
C25 H25 0.93(3)
C26 C27 1.393(4)
C26 H26 0.91(3)
C27 H27 0.87(3)
C28 C29 1.389(3)
C28 C33 1.397(3)
C29 C30 1.402(3)
C29 H29 0.93(3)
C30 C31 1.376(4)
C30 H30 0.91(3)
C31 C32 1.385(4)
C31 H31 0.97(3)
C32 C33 1.384(3)
C32 H32 0.95(3)
C33 H33 0.95(2)
C34 C39 1.394(3)
C34 C35 1.396(3)
C35 C36 1.383(3)
C35 H35 0.95(3)
C36 C37 1.386(4)
C36 H36 0.92(3)
C37 C38 1.378(4)
C37 H37 0.88(3)
C38 C39 1.388(3)
C38 H38 1.03(3)
C39 H39 0.92(3)
O50 C50 1.418(4)
O50 C53 1.437(4)
C50 C51 1.512(4)
C50 H50A 1.01(3)
C50 H50B 1.04(3)
C51 C52 1.521(4)
C51 H51A 0.90(3)
C51 H51B 1.04(4)
C52 C53 1.519(4)
C52 H52A 0.9900
C52 H52B 0.9900
C53 H53A 1.07(3)
C53 H53B 0.97(3)
